data_7158145
loop_
_publ_author_name
'Zhan, Shao-Cong'
'Fang, Ren-Jie'
'Sun, Jing'
'Yan, Chao-Guo'

_publ_section_title
;
 Diastereoselective synthesis of spiro[carbazole-3,5'-pyrimidines] and
 spiro[carbazole-3,1'-cyclohexanes] <i>via</i> four-component reaction.
;
_journal_issue 28
_journal_name_full 'Organic &amp; biomolecular chemistry'
_journal_page_first 6322
_journal_page_last 6327
_journal_paper_doi 10.1039/d1ob01113h
_journal_volume 19
_journal_year 2021
_chemical_formula_moiety 'C33 H26 N4 O7'
_chemical_formula_sum 'C33 H26 N4 O7'
_chemical_formula_weight 590.58
_space_group_crystal_system triclinic
_space_group_IT_number 2
_space_group_name_Hall '-P 1'
_space_group_name_H-M_alt 'P -1'
_atom_sites_solution_hydrogens geom
_audit_creation_method SHELXL-2014/7
_audit_update_record
;
2021-04-20 deposited with the CCDC.	2021-06-22 downloaded from the CCDC.
;
_cell_angle_alpha 99.2210(18)
_cell_angle_beta 100.1718(17)
_cell_angle_gamma 96.4144(19)
_cell_formula_units_Z 2
_cell_length_a 8.9596(5)
_cell_length_b 9.3710(6)
_cell_length_c 19.8144(11)
_cell_measurement_reflns_used 8145
_cell_measurement_temperature 273(2)
_cell_measurement_theta_max 26.81
_cell_measurement_theta_min 2.22
_cell_volume 1599.44(16)
_computing_structure_refinement 'SHELXL-2014/7 (Sheldrick, 2014)'
_diffrn_ambient_temperature 273(2)
_diffrn_measured_fraction_theta_full 0.995
_diffrn_measured_fraction_theta_max 0.995
_diffrn_measurement_device_type 'Bruker APEX-II CCD'
_diffrn_measurement_method '\f and \w scans'
_diffrn_radiation_type MoK\a
_diffrn_radiation_wavelength 0.71073
_diffrn_reflns_av_R_equivalents 0.0351
_diffrn_reflns_av_unetI/netI 0.0389
_diffrn_reflns_Laue_measured_fraction_full 0.995
_diffrn_reflns_Laue_measured_fraction_max 0.995
_diffrn_reflns_limit_h_max 11
_diffrn_reflns_limit_h_min -10
_diffrn_reflns_limit_k_max 11
_diffrn_reflns_limit_k_min -11
_diffrn_reflns_limit_l_max 24
_diffrn_reflns_limit_l_min -24
_diffrn_reflns_number 22802
_diffrn_reflns_point_group_measured_fraction_full 0.995
_diffrn_reflns_point_group_measured_fraction_max 0.995
_diffrn_reflns_theta_full 25.242
_diffrn_reflns_theta_max 25.995
_diffrn_reflns_theta_min 2.125
_exptl_absorpt_coefficient_mu 0.088
_exptl_absorpt_correction_T_max 0.7456
_exptl_absorpt_correction_T_min 0.6860
_exptl_absorpt_correction_type multi-scan
_exptl_absorpt_process_details sadabs
_exptl_crystal_colour yellow
_exptl_crystal_density_diffrn 1.226
_exptl_crystal_description block
_exptl_crystal_F_000 616
_exptl_crystal_size_max 0.260
_exptl_crystal_size_mid 0.220
_exptl_crystal_size_min 0.180
_refine_diff_density_max 0.424
_refine_diff_density_min -0.347
_refine_diff_density_rms 0.038
_refine_ls_extinction_coef 0.028(4)
_refine_ls_extinction_expression Fc^*^=kFc[1+0.001xFc^2^\l^3^/sin(2\q)]^-1/4^
_refine_ls_extinction_method 'SHELXL-2014/7 (Sheldrick 2014'
_refine_ls_goodness_of_fit_ref 1.015
_refine_ls_hydrogen_treatment constr
_refine_ls_matrix_type full
_refine_ls_number_parameters 402
_refine_ls_number_reflns 6250
_refine_ls_number_restraints 15
_refine_ls_restrained_S_all 1.042
_refine_ls_R_factor_all 0.0960
_refine_ls_R_factor_gt 0.0602
_refine_ls_shift/su_max 0.000
_refine_ls_shift/su_mean 0.000
_refine_ls_structure_factor_coef Fsqd
_refine_ls_weighting_details 'w=1/[\s^2^(Fo^2^)+(0.0754P)^2^+0.6870P] where P=(Fo^2^+2Fc^2^)/3'
_refine_ls_weighting_scheme calc
_refine_ls_wR_factor_gt 0.1498
_refine_ls_wR_factor_ref 0.1709
_reflns_Friedel_coverage 0.000
_reflns_number_gt 4106
_reflns_number_total 6250
_reflns_threshold_expression 'I > 2\s(I)'
_cod_data_source_file d1ob01113h2.cif
_cod_data_source_block 4b
_cod_depositor_comments 'Adding full bibliography for 7158139--7158148.cif.'
_cod_database_code 7158145
_shelx_shelxl_version_number 2014/7
_shelx_space_group_comment
;
The symmetry employed for this shelxl refinement is uniquely defined
by the following loop, which should always be used as a source of
symmetry information in preference to the above space-group names.
They are only intended as comments.
;
_shelx_estimated_absorpt_t_min 0.978
_shelx_estimated_absorpt_t_max 0.984

loop_
_space_group_symop_operation_xyz
'x, y, z'
'-x, -y, -z'

loop_
_atom_site_label
_atom_site_type_symbol
_atom_site_fract_x
_atom_site_fract_y
_atom_site_fract_z
_atom_site_U_iso_or_equiv
_atom_site_adp_type
_atom_site_occupancy
_atom_site_site_symmetry_order
_atom_site_calc_flag
_atom_site_refinement_flags_posn
_atom_site_refinement_flags_adp
_atom_site_refinement_flags_occupancy
_atom_site_disorder_assembly
_atom_site_disorder_group
C1 C 0.7141(3) 0.4112(2) 0.48976(11) 0.0442(5) Uani 1 1 d . . . . .
C2 C 0.7793(3) 0.4788(3) 0.55727(11) 0.0530(6) Uani 1 1 d . . . . .
H2 H 0.8755 0.5351 0.5678 0.064 Uiso 1 1 calc R U . . .
C3 C 0.6973(3) 0.4601(3) 0.60853(12) 0.0563(6) Uani 1 1 d . . . . .
H3 H 0.7391 0.5043 0.6545 0.068 Uiso 1 1 calc R U . . .
C4 C 0.5540(3) 0.3768(3) 0.59290(11) 0.0547(6) Uani 1 1 d . . . . .
H4 H 0.5002 0.3680 0.6285 0.066 Uiso 1 1 calc R U . . .
C5 C 0.4885(3) 0.3062(2) 0.52537(11) 0.0471(5) Uani 1 1 d . . . . .
H5 H 0.3926 0.2493 0.5153 0.057 Uiso 1 1 calc R U . . .
C6 C 0.5703(2) 0.3229(2) 0.47349(10) 0.0405(5) Uani 1 1 d . . . . .
C7 C 0.5425(2) 0.2698(2) 0.39801(10) 0.0382(5) Uani 1 1 d . . . . .
C8 C 0.6779(2) 0.3408(2) 0.37788(11) 0.0404(5) Uani 1 1 d . . . . .
C9 C 0.6902(2) 0.3218(2) 0.30526(11) 0.0421(5) Uani 1 1 d . . . . .
C10 C 0.8217(3) 0.4077(3) 0.28518(11) 0.0488(6) Uani 1 1 d . . . . .
C11 C 0.8903(4) 0.6205(4) 0.2406(2) 0.0903(9) Uani 1 1 d . U . . .
H11A H 0.9350 0.5600 0.2073 0.108 Uiso 1 1 calc R U . . .
H11B H 0.9719 0.6751 0.2776 0.108 Uiso 1 1 calc R U . . .
C12 C 0.8008(5) 0.7200(6) 0.2063(3) 0.1573(19) Uani 1 1 d . U . . .
H12A H 0.7276 0.6648 0.1668 0.236 Uiso 1 1 calc R U . . .
H12B H 0.8683 0.7892 0.1908 0.236 Uiso 1 1 calc R U . . .
H12C H 0.7480 0.7709 0.2386 0.236 Uiso 1 1 calc R U . . .
C13 C 0.4307(2) 0.1797(2) 0.35199(10) 0.0391(5) Uani 1 1 d . . . . .
C14 C 0.2947(2) 0.0996(2) 0.37022(10) 0.0393(5) Uani 1 1 d . . . . .
C15 C 0.1482(3) 0.1354(3) 0.35285(11) 0.0483(6) Uani 1 1 d . . . . .
H15 H 0.1334 0.2139 0.3303 0.058 Uiso 1 1 calc R U . . .
C16 C 0.0243(3) 0.0554(3) 0.36883(13) 0.0574(6) Uani 1 1 d . . . . .
H16 H -0.0727 0.0817 0.3570 0.069 Uiso 1 1 calc R U . . .
C17 C 0.0407(3) -0.0624(3) 0.40178(13) 0.0571(7) Uani 1 1 d . . . . .
C18 C -0.0954(4) -0.1489(4) 0.41893(17) 0.0881(10) Uani 1 1 d . . . . .
H18A H -0.0742 -0.2460 0.4222 0.132 Uiso 1 1 calc R U . . .
H18B H -0.1837 -0.1535 0.3829 0.132 Uiso 1 1 calc R U . . .
H18C H -0.1148 -0.1022 0.4627 0.132 Uiso 1 1 calc R U . . .
C19 C 0.1874(3) -0.0960(3) 0.41977(14) 0.0645(7) Uani 1 1 d . . . . .
H19 H 0.2020 -0.1741 0.4427 0.077 Uiso 1 1 calc R U . . .
C20 C 0.3126(3) -0.0168(3) 0.40467(13) 0.0545(6) Uani 1 1 d . . . . .
H20 H 0.4097 -0.0418 0.4177 0.065 Uiso 1 1 calc R U . . .
C21 C 0.3053(3) 0.1789(3) 0.23016(12) 0.0552(6) Uani 1 1 d . . . . .
C22 C 0.0547(4) 0.0957(6) 0.1553(2) 0.1262(16) Uani 1 1 d . . . . .
H22A H -0.0194 0.0999 0.1849 0.189 Uiso 1 1 calc R U . . .
H22B H 0.0162 0.0210 0.1148 0.189 Uiso 1 1 calc R U . . .
H22C H 0.0732 0.1884 0.1411 0.189 Uiso 1 1 calc R U . . .
C23 C 0.2148(3) -0.0841(4) 0.19337(14) 0.0743(9) Uani 1 1 d . . . . .
C24 C 0.3607(5) -0.2750(3) 0.22326(17) 0.0984(12) Uani 1 1 d . . . . .
H24A H 0.4631 -0.2858 0.2439 0.148 Uiso 1 1 calc R U . . .
H24B H 0.3375 -0.3231 0.1753 0.148 Uiso 1 1 calc R U . . .
H24C H 0.2897 -0.3180 0.2479 0.148 Uiso 1 1 calc R U . . .
C25 C 0.4689(3) -0.0178(3) 0.26406(12) 0.0541(6) Uani 1 1 d . . . . .
C26 C 0.4474(2) 0.1446(2) 0.27521(11) 0.0433(5) Uani 1 1 d . . . . .
C27 C 0.5845(2) 0.2308(2) 0.25692(11) 0.0448(5) Uani 1 1 d . . . . .
C28 C 0.5949(3) 0.2108(3) 0.18146(12) 0.0545(6) Uani 1 1 d . . . . .
C29 C 0.6551(3) 0.0925(4) 0.15114(14) 0.0719(8) Uani 1 1 d . . . . .
H29 H 0.6849 0.0223 0.1770 0.086 Uiso 1 1 calc R U . . .
C30 C 0.6710(3) 0.0789(5) 0.08184(17) 0.0933(12) Uani 1 1 d . . . . .
H30 H 0.7133 0.0008 0.0613 0.112 Uiso 1 1 calc R U . . .
C31 C 0.6239(4) 0.1814(5) 0.04435(15) 0.0939(13) Uani 1 1 d . . . . .
C32 C 0.5628(4) 0.2968(5) 0.07276(17) 0.1001(12) Uani 1 1 d . . . . .
H32 H 0.5309 0.3650 0.0461 0.120 Uiso 1 1 calc R U . . .
C33 C 0.5482(4) 0.3125(4) 0.14199(14) 0.0807(9) Uani 1 1 d . . . . .
H33 H 0.5069 0.3918 0.1619 0.097 Uiso 1 1 calc R U . . .
N1 N 0.7779(2) 0.4209(2) 0.42933(9) 0.0469(5) Uani 1 1 d . . . . .
N2 N 0.1986(2) 0.0620(3) 0.19366(10) 0.0708(7) Uani 1 1 d . . . . .
N3 N 0.3479(3) -0.1171(2) 0.22734(11) 0.0646(6) Uani 1 1 d . . . . .
N4 N 0.6392(5) 0.1628(7) -0.02975(18) 0.1329(17) Uani 1 1 d . . . . .
O1 O 0.9423(2) 0.3689(2) 0.28218(12) 0.0832(6) Uani 1 1 d . . . . .
O2 O 0.7817(2) 0.5309(2) 0.26897(11) 0.0713(5) Uani 1 1 d . U . . .
O3 O 0.2882(2) 0.3042(3) 0.22824(10) 0.0744(6) Uani 1 1 d . . . . .
O4 O 0.1103(3) -0.1788(3) 0.16215(13) 0.1216(10) Uani 1 1 d . . . . .
O5 O 0.5868(3) -0.0545(2) 0.28982(11) 0.0808(6) Uani 1 1 d . . . . .
O6 O 0.5795(5) 0.2438(6) -0.06439(17) 0.192(2) Uani 1 1 d . . . . .
O7 O 0.7071(4) 0.0670(5) -0.05161(17) 0.174(2) Uani 1 1 d . . . . .

loop_
_atom_site_aniso_label
_atom_site_aniso_U_11
_atom_site_aniso_U_22
_atom_site_aniso_U_33
_atom_site_aniso_U_23
_atom_site_aniso_U_13
_atom_site_aniso_U_12
C1 0.0491(13) 0.0423(12) 0.0393(12) 0.0076(9) 0.0020(10) 0.0088(10)
C2 0.0604(15) 0.0485(14) 0.0429(13) 0.0046(10) -0.0035(11) 0.0049(11)
C3 0.0749(17) 0.0533(15) 0.0364(12) 0.0041(10) 0.0006(12) 0.0136(13)
C4 0.0745(17) 0.0582(15) 0.0367(12) 0.0137(11) 0.0137(11) 0.0213(13)
C5 0.0536(13) 0.0486(13) 0.0424(12) 0.0135(10) 0.0093(10) 0.0141(11)
C6 0.0474(12) 0.0390(12) 0.0360(11) 0.0095(9) 0.0048(9) 0.0117(10)
C7 0.0378(11) 0.0412(11) 0.0357(11) 0.0089(9) 0.0050(9) 0.0072(9)
C8 0.0378(11) 0.0421(12) 0.0393(11) 0.0077(9) 0.0027(9) 0.0053(9)
C9 0.0375(11) 0.0476(13) 0.0415(12) 0.0091(10) 0.0081(9) 0.0055(10)
C10 0.0408(13) 0.0604(16) 0.0426(12) 0.0065(11) 0.0071(10) 0.0031(11)
C11 0.0797(19) 0.0793(19) 0.129(2) 0.0419(17) 0.0516(18) 0.0006(15)
C12 0.126(3) 0.155(4) 0.240(5) 0.122(4) 0.082(3) 0.032(3)
C13 0.0391(11) 0.0434(12) 0.0369(11) 0.0108(9) 0.0072(9) 0.0111(9)
C14 0.0422(12) 0.0399(12) 0.0351(11) 0.0051(9) 0.0084(9) 0.0042(9)
C15 0.0480(13) 0.0531(14) 0.0475(13) 0.0159(11) 0.0122(10) 0.0087(11)
C16 0.0427(13) 0.0728(17) 0.0583(15) 0.0143(13) 0.0132(11) 0.0074(12)
C17 0.0605(16) 0.0570(15) 0.0528(14) 0.0052(12) 0.0218(12) -0.0064(12)
C18 0.087(2) 0.091(2) 0.085(2) 0.0132(17) 0.0379(17) -0.0226(18)
C19 0.081(2) 0.0504(15) 0.0721(17) 0.0264(13) 0.0284(15) 0.0107(14)
C20 0.0540(14) 0.0565(15) 0.0606(15) 0.0237(12) 0.0156(12) 0.0144(12)
C21 0.0428(13) 0.087(2) 0.0396(13) 0.0187(13) 0.0109(10) 0.0121(14)
C22 0.0533(19) 0.209(5) 0.096(3) 0.008(3) -0.0210(18) 0.022(2)
C23 0.0642(19) 0.095(2) 0.0516(16) -0.0068(15) 0.0198(14) -0.0226(18)
C24 0.151(3) 0.0589(19) 0.077(2) 0.0012(15) 0.033(2) -0.022(2)
C25 0.0596(16) 0.0572(15) 0.0414(13) 0.0003(11) 0.0142(12) -0.0027(13)
C26 0.0384(11) 0.0520(13) 0.0361(11) 0.0046(9) 0.0046(9) 0.0023(10)
C27 0.0414(12) 0.0559(14) 0.0364(11) 0.0070(10) 0.0081(9) 0.0051(10)
C28 0.0394(12) 0.0781(17) 0.0387(12) 0.0022(12) 0.0076(10) -0.0092(12)
C29 0.0516(15) 0.106(2) 0.0523(15) -0.0056(15) 0.0161(12) 0.0059(15)
C30 0.0577(18) 0.147(3) 0.0583(19) -0.027(2) 0.0227(15) -0.0103(19)
C31 0.065(2) 0.160(4) 0.0390(16) -0.001(2) 0.0150(14) -0.036(2)
C32 0.102(3) 0.144(3) 0.0516(18) 0.033(2) 0.0152(18) -0.012(2)
C33 0.097(2) 0.098(2) 0.0515(16) 0.0241(16) 0.0224(15) 0.0044(18)
N1 0.0466(11) 0.0494(11) 0.0408(10) 0.0065(8) 0.0026(8) 0.0022(9)
N2 0.0366(11) 0.122(2) 0.0448(12) 0.0029(13) 0.0006(9) 0.0017(13)
N3 0.0750(16) 0.0643(14) 0.0465(12) -0.0007(10) 0.0171(11) -0.0159(12)
N4 0.100(3) 0.217(5) 0.054(2) -0.006(3) 0.0230(19) -0.062(3)
O1 0.0457(11) 0.1014(16) 0.1147(17) 0.0390(13) 0.0269(11) 0.0174(10)
O2 0.0621(11) 0.0626(11) 0.1023(14) 0.0290(10) 0.0400(10) 0.0065(9)
O3 0.0665(12) 0.1027(16) 0.0658(12) 0.0366(11) 0.0138(9) 0.0311(11)
O4 0.0840(16) 0.148(2) 0.0969(17) -0.0201(15) 0.0103(13) -0.0621(16)
O5 0.0796(14) 0.0665(13) 0.0908(15) 0.0021(11) 0.0047(12) 0.0245(11)
O6 0.184(4) 0.323(6) 0.0540(17) 0.048(3) 0.023(2) -0.044(4)
O7 0.147(3) 0.275(5) 0.0755(19) -0.036(3) 0.063(2) -0.042(3)

loop_
_atom_type_symbol
_atom_type_description
_atom_type_scat_dispersion_real
_atom_type_scat_dispersion_imag
_atom_type_scat_source
C C 0.0033 0.0016 'International Tables Vol C Tables 4.2.6.8 and 6.1.1.4'
H H 0.0000 0.0000 'International Tables Vol C Tables 4.2.6.8 and 6.1.1.4'
N N 0.0061 0.0033 'International Tables Vol C Tables 4.2.6.8 and 6.1.1.4'
O O 0.0106 0.0060 'International Tables Vol C Tables 4.2.6.8 and 6.1.1.4'

loop_
_geom_angle_atom_site_label_1
_geom_angle_atom_site_label_2
_geom_angle_atom_site_label_3
_geom_angle
_geom_angle_site_symmetry_1
_geom_angle_site_symmetry_3
_geom_angle_publ_flag
C2 C1 C6 121.6(2) . . ?
C2 C1 N1 126.4(2) . . ?
C6 C1 N1 112.07(18) . . ?
C3 C2 C1 117.8(2) . . ?
C3 C2 H2 121.1 . . ?
C1 C2 H2 121.1 . . ?
C2 C3 C4 121.1(2) . . ?
C2 C3 H3 119.4 . . ?
C4 C3 H3 119.4 . . ?
C3 C4 C5 121.5(2) . . ?
C3 C4 H4 119.3 . . ?
C5 C4 H4 119.3 . . ?
C6 C5 C4 117.9(2) . . ?
C6 C5 H5 121.0 . . ?
C4 C5 H5 121.0 . . ?
C5 C6 C1 120.0(2) . . ?
C5 C6 C7 134.7(2) . . ?
C1 C6 C7 105.24(18) . . ?
C13 C7 C6 134.52(19) . . ?
C13 C7 C8 122.58(18) . . ?
C6 C7 C8 102.90(17) . . ?
N1 C8 C9 125.21(19) . . ?
N1 C8 C7 114.68(18) . . ?
C9 C8 C7 120.09(18) . . ?
C27 C9 C8 120.23(19) . . ?
C27 C9 C10 120.71(19) . . ?
C8 C9 C10 119.05(18) . . ?
O1 C10 O2 124.8(2) . . ?
O1 C10 C9 125.3(2) . . ?
O2 C10 C9 109.9(2) . . ?
O2 C11 C12 105.5(3) . . ?
O2 C11 H11A 110.6 . . ?
C12 C11 H11A 110.6 . . ?
O2 C11 H11B 110.6 . . ?
C12 C11 H11B 110.6 . . ?
H11A C11 H11B 108.8 . . ?
C11 C12 H12A 109.5 . . ?
C11 C12 H12B 109.5 . . ?
H12A C12 H12B 109.5 . . ?
C11 C12 H12C 109.5 . . ?
H12A C12 H12C 109.5 . . ?
H12B C12 H12C 109.5 . . ?
C7 C13 C14 124.66(18) . . ?
C7 C13 C26 118.84(18) . . ?
C14 C13 C26 116.32(17) . . ?
C20 C14 C15 118.1(2) . . ?
C20 C14 C13 119.56(19) . . ?
C15 C14 C13 122.38(19) . . ?
C16 C15 C14 120.5(2) . . ?
C16 C15 H15 119.7 . . ?
C14 C15 H15 119.7 . . ?
C17 C16 C15 121.7(2) . . ?
C17 C16 H16 119.1 . . ?
C15 C16 H16 119.1 . . ?
C16 C17 C19 117.3(2) . . ?
C16 C17 C18 121.2(3) . . ?
C19 C17 C18 121.5(3) . . ?
C17 C18 H18A 109.5 . . ?
C17 C18 H18B 109.5 . . ?
H18A C18 H18B 109.5 . . ?
C17 C18 H18C 109.5 . . ?
H18A C18 H18C 109.5 . . ?
H18B C18 H18C 109.5 . . ?
C20 C19 C17 121.8(2) . . ?
C20 C19 H19 119.1 . . ?
C17 C19 H19 119.1 . . ?
C19 C20 C14 120.5(2) . . ?
C19 C20 H20 119.7 . . ?
C14 C20 H20 119.7 . . ?
O3 C21 N2 122.8(2) . . ?
O3 C21 C26 120.0(2) . . ?
N2 C21 C26 117.1(3) . . ?
N2 C22 H22A 109.5 . . ?
N2 C22 H22B 109.5 . . ?
H22A C22 H22B 109.5 . . ?
N2 C22 H22C 109.5 . . ?
H22A C22 H22C 109.5 . . ?
H22B C22 H22C 109.5 . . ?
O4 C23 N3 121.7(4) . . ?
O4 C23 N2 119.4(3) . . ?
N3 C23 N2 118.9(2) . . ?
N3 C24 H24A 109.5 . . ?
N3 C24 H24B 109.5 . . ?
H24A C24 H24B 109.5 . . ?
N3 C24 H24C 109.5 . . ?
H24A C24 H24C 109.5 . . ?
H24B C24 H24C 109.5 . . ?
O5 C25 N3 121.8(3) . . ?
O5 C25 C26 120.4(2) . . ?
N3 C25 C26 117.7(2) . . ?
C21 C26 C27 106.66(18) . . ?
C21 C26 C25 115.0(2) . . ?
C27 C26 C25 107.85(18) . . ?
C21 C26 C13 108.01(17) . . ?
C27 C26 C13 115.68(17) . . ?
C25 C26 C13 103.97(17) . . ?
C9 C27 C28 120.88(19) . . ?
C9 C27 C26 122.13(18) . . ?
C28 C27 C26 116.98(18) . . ?
C33 C28 C29 119.4(3) . . ?
C33 C28 C27 120.2(2) . . ?
C29 C28 C27 120.4(2) . . ?
C28 C29 C30 119.8(3) . . ?
C28 C29 H29 120.1 . . ?
C30 C29 H29 120.1 . . ?
C31 C30 C29 119.3(3) . . ?
C31 C30 H30 120.4 . . ?
C29 C30 H30 120.4 . . ?
C32 C31 C30 121.8(3) . . ?
C32 C31 N4 120.0(5) . . ?
C30 C31 N4 118.2(5) . . ?
C31 C32 C33 119.4(4) . . ?
C31 C32 H32 120.3 . . ?
C33 C32 H32 120.3 . . ?
C28 C33 C32 120.3(3) . . ?
C28 C33 H33 119.9 . . ?
C32 C33 H33 119.9 . . ?
C8 N1 C1 105.08(17) . . ?
C21 N2 C23 124.7(2) . . ?
C21 N2 C22 117.0(3) . . ?
C23 N2 C22 118.2(3) . . ?
C23 N3 C25 125.2(3) . . ?
C23 N3 C24 116.5(3) . . ?
C25 N3 C24 118.3(3) . . ?
O7 N4 O6 124.6(4) . . ?
O7 N4 C31 118.3(6) . . ?
O6 N4 C31 117.1(6) . . ?
C10 O2 C11 117.2(2) . . ?

loop_
_geom_bond_atom_site_label_1
_geom_bond_atom_site_label_2
_geom_bond_distance
_geom_bond_site_symmetry_2
_geom_bond_publ_flag
C1 C2 1.379(3) . ?
C1 C6 1.406(3) . ?
C1 N1 1.426(3) . ?
C2 C3 1.376(3) . ?
C2 H2 0.9300 . ?
C3 C4 1.383(4) . ?
C3 H3 0.9300 . ?
C4 C5 1.387(3) . ?
C4 H4 0.9300 . ?
C5 C6 1.382(3) . ?
C5 H5 0.9300 . ?
C6 C7 1.466(3) . ?
C7 C13 1.338(3) . ?
C7 C8 1.466(3) . ?
C8 N1 1.299(3) . ?
C8 C9 1.447(3) . ?
C9 C27 1.334(3) . ?
C9 C10 1.500(3) . ?
C10 O1 1.186(3) . ?
C10 O2 1.318(3) . ?
C11 O2 1.459(3) . ?
C11 C12 1.467(5) . ?
C11 H11A 0.9700 . ?
C11 H11B 0.9700 . ?
C12 H12A 0.9600 . ?
C12 H12B 0.9600 . ?
C12 H12C 0.9600 . ?
C13 C14 1.489(3) . ?
C13 C26 1.541(3) . ?
C14 C20 1.386(3) . ?
C14 C15 1.390(3) . ?
C15 C16 1.381(3) . ?
C15 H15 0.9300 . ?
C16 C17 1.378(4) . ?
C16 H16 0.9300 . ?
C17 C19 1.385(4) . ?
C17 C18 1.507(3) . ?
C18 H18A 0.9600 . ?
C18 H18B 0.9600 . ?
C18 H18C 0.9600 . ?
C19 C20 1.378(3) . ?
C19 H19 0.9300 . ?
C20 H20 0.9300 . ?
C21 O3 1.206(3) . ?
C21 N2 1.380(3) . ?
C21 C26 1.517(3) . ?
C22 N2 1.471(4) . ?
C22 H22A 0.9600 . ?
C22 H22B 0.9600 . ?
C22 H22C 0.9600 . ?
C23 O4 1.216(3) . ?
C23 N3 1.356(4) . ?
C23 N2 1.392(4) . ?
C24 N3 1.487(4) . ?
C24 H24A 0.9600 . ?
C24 H24B 0.9600 . ?
C24 H24C 0.9600 . ?
C25 O5 1.201(3) . ?
C25 N3 1.360(3) . ?
C25 C26 1.541(3) . ?
C26 C27 1.524(3) . ?
C27 C28 1.498(3) . ?
C28 C33 1.381(4) . ?
C28 C29 1.384(4) . ?
C29 C30 1.392(4) . ?
C29 H29 0.9300 . ?
C30 C31 1.364(6) . ?
C30 H30 0.9300 . ?
C31 C32 1.354(6) . ?
C31 N4 1.483(4) . ?
C32 C33 1.387(4) . ?
C32 H32 0.9300 . ?
C33 H33 0.9300 . ?
N4 O7 1.206(7) . ?
N4 O6 1.209(7) . ?
